data_1563166
loop_
_publ_author_name
'Wang, Shengnan'
'Liu, Gang'
'Wu, Zhichao'

_publ_section_title
;
 1,1'-(Ethane-1,2-diyl)bis(4-{(<i>E</i>)-2-[4-(dimethylamino)phenyl]ethenyl}pyridin-1-ium)
 dibromide ethanol 0.67-solvate
;
_journal_coeditor_code HB4370
_journal_issue 6
_journal_name_full IUCrData
_journal_page_first x210396
_journal_paper_doi 10.1107/S2414314621003965
_journal_volume 6
_journal_year 2021
_chemical_formula_iupac 'C32 H36 N4 2+, 2Br -, 2/3 C2 H6 O'
_chemical_formula_moiety 'C32 H36 N4 2+, 2(Br -), 2/3(C2 H6 O)'
_chemical_formula_sum 'C33.33333 H40 Br2 N4 O0.66667'
_chemical_formula_weight 667.18
_chemical_name_systematic
'1,1'-(Ethane-1,2-diyl)bis(4-{(<i>E</i>)-2-[4-(dimethylamino)phenyl]ethenyl}pyridin-1-ium) dibromide ethanol 0.67-solvate'
_space_group_crystal_system triclinic
_space_group_IT_number 2
_space_group_name_Hall '-P 1'
_space_group_name_H-M_alt 'P -1'
_atom_sites_solution_hydrogens geom
_atom_sites_solution_primary dual
_audit_creation_method
;
Olex2 1.3
(compiled 2020.07.31 svn.rc2a77460 for OlexSys, GUI svn.r6145)
;
_cell_angle_alpha 94.222(7)
_cell_angle_beta 103.853(5)
_cell_angle_gamma 100.292(4)
_cell_formula_units_Z 3
_cell_length_a 9.652(3)
_cell_length_b 14.867(6)
_cell_length_c 17.914(6)
_cell_measurement_reflns_used 3435
_cell_measurement_temperature 296.15
_cell_measurement_theta_max 21.093
_cell_measurement_theta_min 2.360
_cell_volume 2437.4(15)
_computing_cell_refinement
;
SAINT (Bruker, 2013)
;
_computing_data_collection
;
APEX2 (Bruker, 2013)
;
_computing_data_reduction
;
SAINT (Bruker, 2013)
;
_computing_molecular_graphics
;
<i>OLEX2</i> (Dolomanov <i>et al.</i>,  2009)
;
_computing_publication_material
;
<i>OLEX2</i> (Dolomanov <i>et al.</i>,  2009)
;
_computing_structure_refinement
;
<i>SHELXL2014/7</i> (Sheldrick, 2015b)
;
_computing_structure_solution
;
SHELXT  (Sheldrick, 2015a)
;
_diffrn_ambient_temperature 296.15
_diffrn_detector_area_resol_mean 8
_diffrn_measured_fraction_theta_full 0.992
_diffrn_measured_fraction_theta_max 0.992
_diffrn_measurement_device_type 'Bruker SMART APEX CCD'
_diffrn_measurement_method 'phi and omega scans'
_diffrn_radiation_monochromator graphite
_diffrn_radiation_type MoK\a
_diffrn_radiation_wavelength 0.71073
_diffrn_reflns_av_R_equivalents 0.0569
_diffrn_reflns_av_unetI/netI 0.0920
_diffrn_reflns_limit_h_max 11
_diffrn_reflns_limit_h_min -11
_diffrn_reflns_limit_k_max 17
_diffrn_reflns_limit_k_min -17
_diffrn_reflns_limit_l_max 21
_diffrn_reflns_limit_l_min -21
_diffrn_reflns_number 17772
_diffrn_reflns_theta_full 25.000
_diffrn_reflns_theta_max 25.000
_diffrn_reflns_theta_min 1.719
_diffrn_source 'sealed tube'
_diffrn_source_current 30.0
_diffrn_source_power 1.5
_diffrn_source_voltage 50.0
_exptl_absorpt_coefficient_mu 2.524
_exptl_absorpt_correction_T_max 0.7456
_exptl_absorpt_correction_T_min 0.4560
_exptl_absorpt_correction_type multi-scan
_exptl_absorpt_process_details
;
(SADABS; Bruker, 2013)
;
_exptl_crystal_colour red
_exptl_crystal_density_diffrn 1.364
_exptl_crystal_description block
_exptl_crystal_F_000 1030
_exptl_crystal_size_max 0.19
_exptl_crystal_size_mid 0.15
_exptl_crystal_size_min 0.12
_refine_diff_density_max 0.529
_refine_diff_density_min -0.302
_refine_ls_extinction_method none
_refine_ls_goodness_of_fit_ref 0.963
_refine_ls_hydrogen_treatment constr
_refine_ls_matrix_type full
_refine_ls_number_parameters 549
_refine_ls_number_reflns 8543
_refine_ls_number_restraints 0
_refine_ls_restrained_S_all 0.963
_refine_ls_R_factor_all 0.1186
_refine_ls_R_factor_gt 0.0524
_refine_ls_shift/su_max 0.001
_refine_ls_shift/su_mean 0.000
_refine_ls_structure_factor_coef Fsqd
_refine_ls_weighting_details 'w=1/[\s^2^(Fo^2^)+(0.0713P)^2^] where P=(Fo^2^+2Fc^2^)/3'
_refine_ls_weighting_scheme calc
_refine_ls_wR_factor_gt 0.1231
_refine_ls_wR_factor_ref 0.1528
_reflns_number_gt 4501
_reflns_number_total 8543
_reflns_threshold_expression 'I > 2\s(I)'
_cod_data_source_file hb4370sup1.cif
_cod_data_source_block I
_cod_depositor_comments
;

2022-09-18
Z value and formula fixed to values more according to usual
chemical conventions.                 miguel
;
_cod_original_formula_sum 'C100 H120 Br6 N12 O2'
_cod_original_formula_weight 2001.53
_cod_original_formula_moiety '3(C32 H36 N4 2+), 6(Br -), 2(C2 H6 O)'
_cod_original_formula_iupac '3C32 H36 N4 2+, 6Br -, 2C2 H6 O'
_cod_original_formula_units_Z 1
_cod_original_cell_volume 2437.2(15)
_cod_database_code 1563166
_shelx_space_group_comment
;
The symmetry employed for this shelxl refinement is uniquely defined
by the following loop, which should always be used as a source of
symmetry information in preference to the above space-group names.
They are only intended as comments.
;
_shelx_estimated_absorpt_t_min 0.646
_shelx_estimated_absorpt_t_max 0.752

loop_
_space_group_symop_operation_xyz
'x, y, z'
'-x, -y, -z'

loop_
_atom_site_type_symbol
_atom_site_label
_atom_site_fract_x
_atom_site_fract_y
_atom_site_fract_z
_atom_site_U_iso_or_equiv
_atom_site_adp_type
_atom_site_calc_flag
_atom_site_occupancy
_atom_site_disorder_assembly
_atom_site_disorder_group
Br Br1 1.13112(6) 0.29512(4) 0.27321(4) 0.0854(2) Uani d 1 . .
Br Br2 0.50470(6) -0.07151(4) 0.37597(4) 0.0820(2) Uani d 1 . .
Br Br3 1.15643(6) 0.35699(4) 0.55618(4) 0.0806(2) Uani d 1 . .
O O1 1.0330(7) 0.6062(4) 0.8733(3) 0.1303(18) Uani d 1 . .
H H1 0.9961 0.6363 0.8402 0.195 Uiso calc 1 . .
C C49 1.0734(8) 0.5353(5) 0.8390(5) 0.123(3) Uani d 1 . .
H H49A 1.1410 0.5577 0.8090 0.148 Uiso calc 1 . .
H H49B 0.9890 0.4944 0.8045 0.148 Uiso calc 1 . .
C C50 1.1475(8) 0.4838(5) 0.9044(4) 0.120(3) Uani d 1 . .
H H50A 1.1850 0.4354 0.8825 0.179 Uiso calc 1 . .
H H50B 1.0774 0.4578 0.9310 0.179 Uiso calc 1 . .
H H50C 1.2260 0.5262 0.9403 0.179 Uiso calc 1 . .
N N1 0.7483(4) 0.2030(3) 0.4151(2) 0.0515(10) Uani d 1 . .
N N2 0.3218(5) 0.7345(3) 0.1126(3) 0.0759(14) Uani d 1 . .
N N3 1.6135(4) -0.2920(3) 0.9295(3) 0.0683(12) Uani d 1 . .
N N6 0.9098(4) 0.0969(3) 0.5900(2) 0.0505(10) Uani d 1 . .
C C1 0.6117(5) 0.3269(3) 0.3307(3) 0.0520(12) Uani d 1 . .
C C2 0.7631(6) 0.3331(4) 0.3485(3) 0.0711(16) Uani d 1 . .
H H2 0.8204 0.3801 0.3312 0.085 Uiso calc 1 . .
C C3 0.8288(6) 0.2718(4) 0.3907(3) 0.0691(15) Uani d 1 . .
H H3 0.9295 0.2782 0.4024 0.083 Uiso calc 1 . .
C C4 0.5337(5) 0.2541(3) 0.3578(3) 0.0606(14) Uani d 1 . .
H H4 0.4329 0.2464 0.3476 0.073 Uiso calc 1 . .
C C5 0.6025(5) 0.1939(3) 0.3991(3) 0.0644(15) Uani d 1 . .
H H5 0.5478 0.1457 0.4164 0.077 Uiso calc 1 . .
C C6 0.5360(5) 0.3892(3) 0.2860(3) 0.0535(13) Uani d 1 . .
H H6 0.4358 0.3703 0.2658 0.064 Uiso calc 1 . .
C C7 0.5971(5) 0.4701(3) 0.2716(3) 0.0570(13) Uani d 1 . .
H H7 0.6978 0.4873 0.2905 0.068 Uiso calc 1 . .
C C8 0.5247(5) 0.5361(3) 0.2292(3) 0.0504(12) Uani d 1 . .
C C9 0.6003(5) 0.6249(4) 0.2298(3) 0.0663(15) Uani d 1 . .
H H9 0.6980 0.6412 0.2569 0.080 Uiso calc 1 . .
C C10 0.3785(6) 0.5151(3) 0.1871(3) 0.0615(14) Uani d 1 . .
H H10 0.3237 0.4565 0.1856 0.074 Uiso calc 1 . .
C C11 0.3139(6) 0.5793(3) 0.1479(3) 0.0642(15) Uani d 1 . .
H H11 0.2172 0.5624 0.1192 0.077 Uiso calc 1 . .
C C12 0.3894(5) 0.6690(3) 0.1498(3) 0.0553(13) Uani d 1 . .
C C13 0.5350(6) 0.6894(4) 0.1916(3) 0.0716(16) Uani d 1 . .
H H13 0.5897 0.7482 0.1937 0.086 Uiso calc 1 . .
C C14 0.4026(6) 0.8251(4) 0.1136(4) 0.105(2) Uani d 1 . .
H H14A 0.4590 0.8482 0.1654 0.157 Uiso calc 1 . .
H H14B 0.3364 0.8648 0.0959 0.157 Uiso calc 1 . .
H H14C 0.4665 0.8233 0.0801 0.157 Uiso calc 1 . .
C C15 0.1759(6) 0.7097(4) 0.0636(3) 0.0824(18) Uani d 1 . .
H H15A 0.1730 0.6661 0.0207 0.124 Uiso calc 1 . .
H H15B 0.1460 0.7638 0.0446 0.124 Uiso calc 1 . .
H H15C 0.1111 0.6827 0.0927 0.124 Uiso calc 1 . .
C C16 0.8186(5) 0.1359(3) 0.4603(3) 0.0534(13) Uani d 1 . .
H H16A 0.9156 0.1382 0.4532 0.064 Uiso calc 1 . .
H H16B 0.7622 0.0740 0.4421 0.064 Uiso calc 1 . .
C C17 0.8276(5) 0.1588(3) 0.5442(3) 0.0544(13) Uani d 1 . .
H H17A 0.8765 0.2225 0.5613 0.065 Uiso calc 1 . .
H H17B 0.7303 0.1511 0.5520 0.065 Uiso calc 1 . .
C C18 0.8412(5) 0.0155(3) 0.6034(3) 0.0628(14) Uani d 1 . .
H H18 0.7411 -0.0031 0.5826 0.075 Uiso calc 1 . .
C C19 1.0551(5) 0.1230(3) 0.6184(3) 0.0552(13) Uani d 1 . .
H H19 1.1028 0.1787 0.6077 0.066 Uiso calc 1 . .
C C20 0.9152(5) -0.0404(3) 0.6468(3) 0.0635(14) Uani d 1 . .
H H20 0.8651 -0.0968 0.6550 0.076 Uiso calc 1 . .
C C21 1.0662(5) -0.0144(3) 0.6794(3) 0.0478(12) Uani d 1 . .
C C22 1.1335(5) 0.0697(3) 0.6623(3) 0.0540(13) Uani d 1 . .
H H22 1.2337 0.0896 0.6813 0.065 Uiso calc 1 . .
C C23 1.1428(5) -0.0742(3) 0.7272(3) 0.0526(13) Uani d 1 . .
H H23 1.0862 -0.1232 0.7427 0.063 Uiso calc 1 . .
C C24 1.2871(6) -0.0651(3) 0.7510(3) 0.0541(13) Uani d 1 . .
H H24 1.3425 -0.0153 0.7359 0.065 Uiso calc 1 . .
C C25 1.3682(5) -0.1241(3) 0.7977(3) 0.0504(12) Uani d 1 . .
C C26 1.3820(5) -0.2511(3) 0.8750(3) 0.0557(13) Uani d 1 . .
H H26 1.3346 -0.2974 0.8976 0.067 Uiso calc 1 . .
C C27 1.3024(5) -0.1962(3) 0.8305(3) 0.0588(14) Uani d 1 . .
H H27 1.2016 -0.2080 0.8223 0.071 Uiso calc 1 . .
C C28 1.5339(5) -0.2374(3) 0.8861(3) 0.0530(13) Uani d 1 . .
C C29 1.5983(5) -0.1674(3) 0.8506(3) 0.0638(14) Uani d 1 . .
H H29 1.6980 -0.1582 0.8551 0.077 Uiso calc 1 . .
C C30 1.5184(5) -0.1116(3) 0.8091(3) 0.0590(14) Uani d 1 . .
H H30 1.5662 -0.0640 0.7879 0.071 Uiso calc 1 . .
C C31 1.5453(6) -0.3641(4) 0.9673(4) 0.0896(19) Uani d 1 . .
H H31A 1.4932 -0.3382 1.0000 0.134 Uiso calc 1 . .
H H31B 1.6189 -0.3914 0.9981 0.134 Uiso calc 1 . .
H H31C 1.4788 -0.4104 0.9288 0.134 Uiso calc 1 . .
C C32 1.7695(5) -0.2821(4) 0.9372(3) 0.0757(16) Uani d 1 . .
H H32A 1.7882 -0.2806 0.8870 0.114 Uiso calc 1 . .
H H32B 1.8026 -0.3334 0.9602 0.114 Uiso calc 1 . .
H H32C 1.8205 -0.2259 0.9696 0.114 Uiso calc 1 . .
N N4 0.6240(4) 0.4654(2) 0.5851(2) 0.0469(10) Uani d 1 . .
N N5 1.1525(4) -0.0005(3) 0.9282(2) 0.0664(12) Uani d 1 . .
C C33 0.5267(5) 0.5205(3) 0.5418(2) 0.0505(12) Uani d 1 . .
H H33A 0.5790 0.5835 0.5455 0.061 Uiso calc 1 . .
H H33B 0.4444 0.5213 0.5639 0.061 Uiso calc 1 . .
C C34 0.5649(5) 0.3890(3) 0.6118(3) 0.0534(13) Uani d 1 . .
H H34 0.4642 0.3724 0.6025 0.064 Uiso calc 1 . .
C C35 0.7694(5) 0.4882(3) 0.5966(3) 0.0673(15) Uani d 1 . .
H H35 0.8105 0.5396 0.5769 0.081 Uiso calc 1 . .
C C36 0.8567(5) 0.4360(3) 0.6370(3) 0.0631(15) Uani d 1 . .
H H36 0.9570 0.4528 0.6442 0.076 Uiso calc 1 . .
C C37 0.6502(5) 0.3360(3) 0.6520(3) 0.0515(12) Uani d 1 . .
H H37 0.6068 0.2834 0.6694 0.062 Uiso calc 1 . .
C C38 0.8017(5) 0.3593(3) 0.6676(2) 0.0423(11) Uani d 1 . .
C C39 0.8966(5) 0.3074(3) 0.7133(3) 0.0477(12) Uani d 1 . .
H H39 0.9966 0.3300 0.7249 0.057 Uiso calc 1 . .
C C40 0.8500(5) 0.2291(3) 0.7397(3) 0.0473(12) Uani d 1 . .
H H40 0.7497 0.2073 0.7250 0.057 Uiso calc 1 . .
C C41 0.9335(5) 0.1731(3) 0.7881(3) 0.0465(12) Uani d 1 . .
C C42 0.8636(5) 0.0878(3) 0.8015(3) 0.0591(14) Uani d 1 . .
H H42 0.7645 0.0684 0.7783 0.071 Uiso calc 1 . .
C C43 1.0821(5) 0.1978(3) 0.8244(3) 0.0525(12) Uani d 1 . .
H H43 1.1339 0.2541 0.8172 0.063 Uiso calc 1 . .
C C44 1.1547(5) 0.1424(3) 0.8701(3) 0.0509(12) Uani d 1 . .
H H44 1.2539 0.1622 0.8931 0.061 Uiso calc 1 . .
C C45 1.0831(5) 0.0564(3) 0.8833(3) 0.0490(12) Uani d 1 . .
C C46 0.9333(5) 0.0314(3) 0.8468(3) 0.0626(14) Uani d 1 . .
H H46 0.8807 -0.0248 0.8538 0.075 Uiso calc 1 . .
C C47 1.0752(6) -0.0900(4) 0.9372(3) 0.0810(18) Uani d 1 . .
H H47A 1.0364 -0.1261 0.8873 0.122 Uiso calc 1 . .
H H47B 0.9969 -0.0828 0.9600 0.122 Uiso calc 1 . .
H H47C 1.1409 -0.1207 0.9700 0.122 Uiso calc 1 . .
C C48 1.3083(5) 0.0216(4) 0.9599(3) 0.0752(16) Uani d 1 . .
H H48A 1.3555 0.0257 0.9185 0.113 Uiso calc 1 . .
H H48B 1.3380 -0.0258 0.9900 0.113 Uiso calc 1 . .
H H48C 1.3352 0.0795 0.9924 0.113 Uiso calc 1 . .

loop_
_atom_site_aniso_label
_atom_site_aniso_U_11
_atom_site_aniso_U_22
_atom_site_aniso_U_33
_atom_site_aniso_U_12
_atom_site_aniso_U_13
_atom_site_aniso_U_23
Br1 0.0648(4) 0.0887(5) 0.1078(5) 0.0135(3) 0.0259(3) 0.0362(4)
Br2 0.0549(4) 0.0655(4) 0.1300(6) 0.0084(3) 0.0344(4) 0.0142(4)
Br3 0.0541(3) 0.0932(5) 0.0877(5) 0.0024(3) 0.0060(3) 0.0390(4)
O1 0.131(5) 0.157(5) 0.102(4) 0.054(4) 0.012(3) 0.014(4)
C49 0.119(6) 0.095(5) 0.144(8) 0.034(5) 0.017(5) -0.029(5)
C50 0.104(5) 0.098(5) 0.148(7) 0.023(4) 0.010(5) 0.024(5)
N1 0.052(3) 0.049(2) 0.051(3) 0.014(2) 0.004(2) 0.010(2)
N2 0.071(3) 0.068(3) 0.094(4) 0.023(3) 0.016(3) 0.043(3)
N3 0.055(3) 0.072(3) 0.078(3) 0.017(2) 0.008(2) 0.030(3)
N6 0.053(3) 0.056(3) 0.052(3) 0.021(2) 0.020(2) 0.020(2)
C1 0.056(3) 0.048(3) 0.049(3) 0.017(3) 0.004(2) 0.003(2)
C2 0.065(4) 0.073(4) 0.075(4) 0.008(3) 0.014(3) 0.035(3)
C3 0.052(3) 0.078(4) 0.073(4) 0.009(3) 0.005(3) 0.028(3)
C4 0.049(3) 0.055(3) 0.075(4) 0.014(3) 0.005(3) 0.014(3)
C5 0.056(3) 0.052(3) 0.086(4) 0.013(3) 0.014(3) 0.019(3)
C6 0.055(3) 0.057(3) 0.048(3) 0.018(3) 0.009(2) 0.003(3)
C7 0.060(3) 0.062(3) 0.048(3) 0.016(3) 0.009(3) 0.007(3)
C8 0.055(3) 0.058(3) 0.044(3) 0.020(3) 0.014(2) 0.014(2)
C9 0.049(3) 0.077(4) 0.076(4) 0.013(3) 0.016(3) 0.029(3)
C10 0.077(4) 0.048(3) 0.056(3) 0.014(3) 0.009(3) 0.011(3)
C11 0.065(3) 0.059(3) 0.061(4) 0.013(3) 0.000(3) 0.008(3)
C12 0.058(3) 0.061(3) 0.051(3) 0.019(3) 0.016(3) 0.014(3)
C13 0.066(4) 0.071(4) 0.090(4) 0.020(3) 0.030(3) 0.037(3)
C14 0.083(4) 0.088(5) 0.158(7) 0.025(4) 0.037(4) 0.072(4)
C15 0.074(4) 0.094(4) 0.078(4) 0.029(3) 0.004(3) 0.025(3)
C16 0.059(3) 0.052(3) 0.053(3) 0.023(3) 0.013(3) 0.007(2)
C17 0.063(3) 0.058(3) 0.050(3) 0.022(3) 0.020(3) 0.012(2)
C18 0.053(3) 0.063(3) 0.081(4) 0.017(3) 0.024(3) 0.032(3)
C19 0.060(3) 0.052(3) 0.059(3) 0.013(3) 0.020(3) 0.018(3)
C20 0.055(3) 0.058(3) 0.086(4) 0.016(3) 0.026(3) 0.028(3)
C21 0.056(3) 0.050(3) 0.047(3) 0.024(2) 0.020(2) 0.009(2)
C22 0.055(3) 0.053(3) 0.060(3) 0.023(3) 0.015(3) 0.016(3)
C23 0.060(3) 0.054(3) 0.053(3) 0.022(3) 0.022(3) 0.015(2)
C24 0.069(4) 0.050(3) 0.050(3) 0.018(3) 0.021(3) 0.011(2)
C25 0.056(3) 0.047(3) 0.050(3) 0.016(2) 0.012(2) 0.009(2)
C26 0.056(3) 0.059(3) 0.060(3) 0.018(3) 0.021(3) 0.022(3)
C27 0.052(3) 0.073(4) 0.060(3) 0.024(3) 0.020(3) 0.013(3)
C28 0.056(3) 0.054(3) 0.047(3) 0.016(3) 0.005(2) 0.007(3)
C29 0.047(3) 0.068(3) 0.070(4) 0.005(3) 0.004(3) 0.019(3)
C30 0.057(3) 0.051(3) 0.064(4) 0.004(3) 0.007(3) 0.018(3)
C31 0.092(4) 0.090(4) 0.102(5) 0.036(4) 0.028(4) 0.052(4)
C32 0.057(3) 0.089(4) 0.075(4) 0.020(3) -0.002(3) 0.014(3)
N4 0.054(3) 0.043(2) 0.045(2) 0.020(2) 0.0061(19) 0.0125(19)
N5 0.057(3) 0.070(3) 0.077(3) 0.025(2) 0.010(2) 0.042(3)
C33 0.062(3) 0.049(3) 0.043(3) 0.025(2) 0.005(2) 0.009(2)
C34 0.045(3) 0.061(3) 0.056(3) 0.013(3) 0.011(2) 0.022(3)
C35 0.053(3) 0.058(3) 0.082(4) 0.000(3) 0.002(3) 0.029(3)
C36 0.043(3) 0.055(3) 0.086(4) 0.004(2) 0.004(3) 0.032(3)
C37 0.050(3) 0.045(3) 0.062(3) 0.009(2) 0.014(3) 0.022(2)
C38 0.044(3) 0.040(3) 0.041(3) 0.014(2) 0.004(2) 0.004(2)
C39 0.043(3) 0.050(3) 0.051(3) 0.012(2) 0.011(2) 0.009(2)
C40 0.042(3) 0.055(3) 0.047(3) 0.015(2) 0.011(2) 0.010(2)
C41 0.044(3) 0.050(3) 0.047(3) 0.015(2) 0.009(2) 0.011(2)
C42 0.043(3) 0.062(3) 0.068(4) 0.005(3) 0.007(3) 0.024(3)
C43 0.055(3) 0.043(3) 0.062(3) 0.011(2) 0.016(3) 0.015(2)
C44 0.043(3) 0.055(3) 0.052(3) 0.017(2) 0.001(2) 0.013(2)
C45 0.055(3) 0.056(3) 0.042(3) 0.018(3) 0.015(2) 0.016(2)
C46 0.054(3) 0.057(3) 0.081(4) 0.013(3) 0.016(3) 0.035(3)
C47 0.083(4) 0.080(4) 0.088(5) 0.025(3) 0.020(3) 0.043(3)
C48 0.065(4) 0.080(4) 0.075(4) 0.025(3) -0.006(3) 0.027(3)

loop_
_atom_type_symbol
_atom_type_description
_atom_type_scat_dispersion_real
_atom_type_scat_dispersion_imag
_atom_type_scat_source
C C 0.0033 0.0016 'International Tables Vol C Tables 4.2.6.8 and 6.1.1.4'
H H 0.0000 0.0000 'International Tables Vol C Tables 4.2.6.8 and 6.1.1.4'
Br Br -0.2901 2.4595 'International Tables Vol C Tables 4.2.6.8 and 6.1.1.4'
N N 0.0061 0.0033 'International Tables Vol C Tables 4.2.6.8 and 6.1.1.4'
O O 0.0106 0.0060 'International Tables Vol C Tables 4.2.6.8 and 6.1.1.4'

loop_
_geom_angle_atom_site_label_1
_geom_angle_atom_site_label_2
_geom_angle_atom_site_label_3
_geom_angle_site_symmetry_1
_geom_angle_site_symmetry_3
_geom_angle
_geom_angle_publ_flag
C49 O1 H1 . . 109.5 ?
O1 C49 H49A . . 110.3 ?
O1 C49 H49B . . 110.3 ?
O1 C49 C50 . . 106.9(7) ?
H49A C49 H49B . . 108.6 ?
C50 C49 H49A . . 110.3 ?
C50 C49 H49B . . 110.3 ?
C49 C50 H50A . . 109.5 ?
C49 C50 H50B . . 109.5 ?
C49 C50 H50C . . 109.5 ?
H50A C50 H50B . . 109.5 ?
H50A C50 H50C . . 109.5 ?
H50B C50 H50C . . 109.5 ?
C3 N1 C5 . . 120.3(4) ?
C3 N1 C16 . . 120.4(4) ?
C5 N1 C16 . . 119.3(4) ?
C12 N2 C14 . . 120.4(4) ?
C12 N2 C15 . . 121.1(5) ?
C14 N2 C15 . . 117.9(4) ?
C28 N3 C31 . . 121.5(4) ?
C28 N3 C32 . . 121.3(4) ?
C31 N3 C32 . . 117.2(4) ?
C18 N6 C17 . . 120.9(4) ?
C18 N6 C19 . . 119.6(4) ?
C19 N6 C17 . . 119.6(4) ?
C2 C1 C6 . . 124.3(5) ?
C4 C1 C2 . . 115.6(4) ?
C4 C1 C6 . . 120.1(4) ?
C1 C2 H2 . . 119.1 ?
C3 C2 C1 . . 121.7(5) ?
C3 C2 H2 . . 119.1 ?
N1 C3 C2 . . 120.1(5) ?
N1 C3 H3 . . 119.9 ?
C2 C3 H3 . . 119.9 ?
C1 C4 H4 . . 119.4 ?
C5 C4 C1 . . 121.1(5) ?
C5 C4 H4 . . 119.4 ?
N1 C5 C4 . . 121.2(5) ?
N1 C5 H5 . . 119.4 ?
C4 C5 H5 . . 119.4 ?
C1 C6 H6 . . 117.3 ?
C7 C6 C1 . . 125.5(5) ?
C7 C6 H6 . . 117.3 ?
C6 C7 H7 . . 116.4 ?
C6 C7 C8 . . 127.3(5) ?
C8 C7 H7 . . 116.4 ?
C9 C8 C7 . . 120.3(4) ?
C9 C8 C10 . . 116.6(4) ?
C10 C8 C7 . . 123.1(5) ?
C8 C9 H9 . . 119.0 ?
C13 C9 C8 . . 121.9(5) ?
C13 C9 H9 . . 119.0 ?
C8 C10 H10 . . 119.3 ?
C11 C10 C8 . . 121.5(5) ?
C11 C10 H10 . . 119.3 ?
C10 C11 H11 . . 119.1 ?
C10 C11 C12 . . 121.8(5) ?
C12 C11 H11 . . 119.1 ?
N2 C12 C11 . . 121.5(5) ?
N2 C12 C13 . . 122.1(5) ?
C13 C12 C11 . . 116.4(5) ?
C9 C13 C12 . . 121.8(5) ?
C9 C13 H13 . . 119.1 ?
C12 C13 H13 . . 119.1 ?
N2 C14 H14A . . 109.5 ?
N2 C14 H14B . . 109.5 ?
N2 C14 H14C . . 109.5 ?
H14A C14 H14B . . 109.5 ?
H14A C14 H14C . . 109.5 ?
H14B C14 H14C . . 109.5 ?
N2 C15 H15A . . 109.5 ?
N2 C15 H15B . . 109.5 ?
N2 C15 H15C . . 109.5 ?
H15A C15 H15B . . 109.5 ?
H15A C15 H15C . . 109.5 ?
H15B C15 H15C . . 109.5 ?
N1 C16 H16A . . 109.8 ?
N1 C16 H16B . . 109.8 ?
N1 C16 C17 . . 109.5(4) ?
H16A C16 H16B . . 108.2 ?
C17 C16 H16A . . 109.8 ?
C17 C16 H16B . . 109.8 ?
C16 C17 H17A . . 109.8 ?
C16 C17 H17B . . 109.8 ?
H17A C17 H17B . . 108.3 ?
C20 C18 H18 . . 119.4 ?
C22 C19 H19 . . 119.3 ?
C18 C20 H20 . . 119.5 ?
C18 C20 C21 . . 121.0(5) ?
C21 C20 H20 . . 119.5 ?
C20 C21 C23 . . 120.2(4) ?
C22 C21 C20 . . 115.8(4) ?
C22 C21 C23 . . 124.0(4) ?
C19 C22 C21 . . 121.0(5) ?
C19 C22 H22 . . 119.5 ?
C21 C22 H22 . . 119.5 ?
C21 C23 H23 . . 117.1 ?
C24 C23 C21 . . 125.9(5) ?
C24 C23 H23 . . 117.1 ?
C23 C24 H24 . . 116.2 ?
C23 C24 C25 . . 127.6(5) ?
C25 C24 H24 . . 116.2 ?
C27 C25 C24 . . 123.2(4) ?
C27 C25 C30 . . 116.7(4) ?
C30 C25 C24 . . 120.1(4) ?
C27 C26 H26 . . 119.7 ?
C27 C26 C28 . . 120.5(5) ?
C28 C26 H26 . . 119.7 ?
C25 C27 H27 . . 119.0 ?
C26 C27 C25 . . 122.1(4) ?
C26 C27 H27 . . 119.0 ?
N3 C28 C26 . . 121.0(4) ?
N3 C28 C29 . . 122.0(5) ?
C29 C28 C26 . . 117.1(4) ?
C28 C29 H29 . . 119.2 ?
C30 C29 C28 . . 121.6(5) ?
C30 C29 H29 . . 119.2 ?
C25 C30 H30 . . 119.0 ?
C29 C30 C25 . . 122.0(5) ?
C29 C30 H30 . . 119.0 ?
N3 C31 H31A . . 109.5 ?
N3 C31 H31B . . 109.5 ?
N3 C31 H31C . . 109.5 ?
H31A C31 H31B . . 109.5 ?
H31A C31 H31C . . 109.5 ?
H31B C31 H31C . . 109.5 ?
N3 C32 H32A . . 109.5 ?
N3 C32 H32B . . 109.5 ?
N3 C32 H32C . . 109.5 ?
H32A C32 H32B . . 109.5 ?
H32A C32 H32C . . 109.5 ?
H32B C32 H32C . . 109.5 ?
C34 N4 C33 . . 119.0(4) ?
C35 N4 C33 . . 121.4(4) ?
C35 N4 C34 . . 119.6(4) ?
C45 N5 C47 . . 120.8(4) ?
C45 N5 C48 . . 120.9(4) ?
C48 N5 C47 . . 117.8(4) ?
N4 C33 C33 . 2_666 109.5(4) ?
N4 C33 H33A . . 109.8 ?
N4 C33 H33B . . 109.8 ?
C33 C33 H33A 2_666 . 109.8 ?
C33 C33 H33B 2_666 . 109.8 ?
H33A C33 H33B . . 108.2 ?
N4 C34 H34 . . 119.4 ?
N4 C34 C37 . . 121.1(4) ?
C37 C34 H34 . . 119.4 ?
N4 C35 H35 . . 119.9 ?
N4 C35 C36 . . 120.1(5) ?
C36 C35 H35 . . 119.9 ?
C35 C36 H36 . . 118.8 ?
C35 C36 C38 . . 122.3(4) ?
C38 C36 H36 . . 118.8 ?
C34 C37 H37 . . 119.5 ?
C34 C37 C38 . . 121.0(4) ?
C38 C37 H37 . . 119.5 ?
C36 C38 C37 . . 115.8(4) ?
C36 C38 C39 . . 121.4(4) ?
C37 C38 C39 . . 122.8(4) ?
C38 C39 H39 . . 117.9 ?
C40 C39 C38 . . 124.2(4) ?
C40 C39 H39 . . 117.9 ?
C39 C40 H40 . . 115.4 ?
C39 C40 C41 . . 129.2(4) ?
C41 C40 H40 . . 115.4 ?
C42 C41 C40 . . 119.4(4) ?
C42 C41 C43 . . 115.4(4) ?
C43 C41 C40 . . 125.2(4) ?
C41 C42 H42 . . 118.4 ?
C46 C42 C41 . . 123.2(4) ?
C46 C42 H42 . . 118.4 ?
C41 C43 H43 . . 118.7 ?
C44 C43 C41 . . 122.6(4) ?
C44 C43 H43 . . 118.7 ?
C43 C44 H44 . . 119.2 ?
C43 C44 C45 . . 121.6(4) ?
C45 C44 H44 . . 119.2 ?
N5 C45 C44 . . 123.0(4) ?
N5 C45 C46 . . 121.1(4) ?
C46 C45 C44 . . 115.9(4) ?
C42 C46 C45 . . 121.3(5) ?
C42 C46 H46 . . 119.4 ?
C45 C46 H46 . . 119.4 ?
N5 C47 H47A . . 109.5 ?
N5 C47 H47B . . 109.5 ?
N5 C47 H47C . . 109.5 ?
H47A C47 H47B . . 109.5 ?
H47A C47 H47C . . 109.5 ?
H47B C47 H47C . . 109.5 ?
N5 C48 H48A . . 109.5 ?
N5 C48 H48B . . 109.5 ?
N5 C48 H48C . . 109.5 ?
H48A C48 H48B . . 109.5 ?
H48A C48 H48C . . 109.5 ?
H48B C48 H48C . . 109.5 ?

loop_
_geom_bond_atom_site_label_1
_geom_bond_atom_site_label_2
_geom_bond_site_symmetry_2
_geom_bond_distance
_geom_bond_publ_flag
O1 H1 . 0.8200 ?
O1 C49 . 1.344(7) ?
C49 H49A . 0.9700 ?
C49 H49B . 0.9700 ?
C49 C50 . 1.549(10) ?
C50 H50A . 0.9600 ?
C50 H50B . 0.9600 ?
C50 H50C . 0.9600 ?
N1 C3 . 1.336(6) ?
N1 C5 . 1.347(6) ?
N1 C16 . 1.486(6) ?
N2 C12 . 1.389(6) ?
N2 C14 . 1.428(6) ?
N2 C15 . 1.438(6) ?
N3 C28 . 1.372(6) ?
N3 C31 . 1.453(6) ?
N3 C32 . 1.458(6) ?
N6 C17 . 1.487(6) ?
N6 C18 . 1.339(6) ?
N6 C19 . 1.345(6) ?
C1 C2 . 1.403(7) ?
C1 C4 . 1.390(6) ?
C1 C6 . 1.451(6) ?
C2 H2 . 0.9300 ?
C2 C3 . 1.373(7) ?
C3 H3 . 0.9300 ?
C4 H4 . 0.9300 ?
C4 C5 . 1.366(7) ?
C5 H5 . 0.9300 ?
C6 H6 . 0.9300 ?
C6 C7 . 1.315(6) ?
C7 H7 . 0.9300 ?
C7 C8 . 1.459(6) ?
C8 C9 . 1.386(6) ?
C8 C10 . 1.399(6) ?
C9 H9 . 0.9300 ?
C9 C13 . 1.376(7) ?
C10 H10 . 0.9300 ?
C10 C11 . 1.377(6) ?
C11 H11 . 0.9300 ?
C11 C12 . 1.394(6) ?
C12 C13 . 1.392(6) ?
C13 H13 . 0.9300 ?
C14 H14A . 0.9600 ?
C14 H14B . 0.9600 ?
C14 H14C . 0.9600 ?
C15 H15A . 0.9600 ?
C15 H15B . 0.9600 ?
C15 H15C . 0.9600 ?
C16 H16A . 0.9700 ?
C16 H16B . 0.9700 ?
C16 C17 . 1.495(6) ?
C17 H17A . 0.9700 ?
C17 H17B . 0.9700 ?
C18 H18 . 0.9300 ?
C18 C20 . 1.359(7) ?
C19 H19 . 0.9300 ?
C19 C22 . 1.356(6) ?
C20 H20 . 0.9300 ?
C20 C21 . 1.404(6) ?
C21 C22 . 1.393(6) ?
C21 C23 . 1.454(6) ?
C22 H22 . 0.9300 ?
C23 H23 . 0.9300 ?
C23 C24 . 1.334(6) ?
C24 H24 . 0.9300 ?
C24 C25 . 1.457(6) ?
C25 C27 . 1.387(6) ?
C25 C30 . 1.391(6) ?
C26 H26 . 0.9300 ?
C26 C27 . 1.385(6) ?
C26 C28 . 1.407(6) ?
C27 H27 . 0.9300 ?
C28 C29 . 1.390(6) ?
C29 H29 . 0.9300 ?
C29 C30 . 1.371(6) ?
C30 H30 . 0.9300 ?
C31 H31A . 0.9600 ?
C31 H31B . 0.9600 ?
C31 H31C . 0.9600 ?
C32 H32A . 0.9600 ?
C32 H32B . 0.9600 ?
C32 H32C . 0.9600 ?
N4 C33 . 1.476(5) ?
N4 C34 . 1.349(5) ?
N4 C35 . 1.345(6) ?
N5 C45 . 1.363(6) ?
N5 C47 . 1.445(6) ?
N5 C48 . 1.442(6) ?
C33 C33 2_666 1.505(8) ?
C33 H33A . 0.9700 ?
C33 H33B . 0.9700 ?
C34 H34 . 0.9300 ?
C34 C37 . 1.360(6) ?
C35 H35 . 0.9300 ?
C35 C36 . 1.365(6) ?
C36 H36 . 0.9300 ?
C36 C38 . 1.377(6) ?
C37 H37 . 0.9300 ?
C37 C38 . 1.395(6) ?
C38 C39 . 1.447(6) ?
C39 H39 . 0.9300 ?
C39 C40 . 1.333(6) ?
C40 H40 . 0.9300 ?
C40 C41 . 1.452(6) ?
C41 C42 . 1.391(6) ?
C41 C43 . 1.395(6) ?
C42 H42 . 0.9300 ?
C42 C46 . 1.363(6) ?
C43 H43 . 0.9300 ?
C43 C44 . 1.367(6) ?
C44 H44 . 0.9300 ?
C44 C45 . 1.406(6) ?
C45 C46 . 1.405(6) ?
C46 H46 . 0.9300 ?
C47 H47A . 0.9600 ?
C47 H47B . 0.9600 ?
C47 H47C . 0.9600 ?
C48 H48A . 0.9600 ?
C48 H48B . 0.9600 ?
C48 H48C . 0.9600 ?

loop_
_geom_hbond_atom_site_label_D
_geom_hbond_atom_site_label_H
_geom_hbond_atom_site_label_A
_geom_hbond_site_symmetry_A
_geom_hbond_distance_DH
_geom_hbond_distance_HA
_geom_hbond_distance_DA
_geom_hbond_angle_DHA
O1 H1 Br1 2_766 0.82 2.50 3.310(6) 171
C16 H16B Br2 1_555 0.97 2.92 3.841(5) 158
C19 H19 Br3 1_555 0.93 2.87 3.765(5) 162
C34 H34 Br3 1_455 0.93 2.85 3.761(5) 167

loop_
_geom_torsion_atom_site_label_1
_geom_torsion_atom_site_label_2
_geom_torsion_atom_site_label_3
_geom_torsion_atom_site_label_4
_geom_torsion_site_symmetry_1
_geom_torsion_site_symmetry_2
_geom_torsion_site_symmetry_3
_geom_torsion_site_symmetry_4
_geom_torsion
_geom_torsion_publ_flag
N1 C16 C17 N6 . . . . -174.9(4) ?
N2 C12 C13 C9 . . . . 178.4(5) ?
N3 C28 C29 C30 . . . . -178.2(5) ?
N6 C18 C20 C21 . . . . 0.3(8) ?
N6 C19 C22 C21 . . . . 0.2(7) ?
C1 C2 C3 N1 . . . . 1.1(9) ?
C1 C4 C5 N1 . . . . 0.1(8) ?
C1 C6 C7 C8 . . . . -177.8(5) ?
C2 C1 C4 C5 . . . . 0.2(7) ?
C2 C1 C6 C7 . . . . -16.6(8) ?
C3 N1 C5 C4 . . . . 0.2(8) ?
C3 N1 C16 C17 . . . . 102.0(5) ?
C4 C1 C2 C3 . . . . -0.8(8) ?
C4 C1 C6 C7 . . . . 164.6(5) ?
C5 N1 C3 C2 . . . . -0.7(8) ?
C5 N1 C16 C17 . . . . -77.7(5) ?
C6 C1 C2 C3 . . . . -179.7(5) ?
C6 C1 C4 C5 . . . . 179.1(5) ?
C6 C7 C8 C9 . . . . 169.2(5) ?
C6 C7 C8 C10 . . . . -10.2(8) ?
C7 C8 C9 C13 . . . . -178.9(5) ?
C7 C8 C10 C11 . . . . 180.0(5) ?
C8 C9 C13 C12 . . . . -0.3(8) ?
C8 C10 C11 C12 . . . . -1.8(8) ?
C9 C8 C10 C11 . . . . 0.6(7) ?
C10 C8 C9 C13 . . . . 0.5(8) ?
C10 C11 C12 N2 . . . . -177.4(5) ?
C10 C11 C12 C13 . . . . 2.0(8) ?
C11 C12 C13 C9 . . . . -0.9(8) ?
C14 N2 C12 C11 . . . . -178.2(6) ?
C14 N2 C12 C13 . . . . 2.5(8) ?
C15 N2 C12 C11 . . . . -6.9(8) ?
C15 N2 C12 C13 . . . . 173.8(5) ?
C16 N1 C3 C2 . . . . 179.5(5) ?
C16 N1 C5 C4 . . . . 179.9(4) ?
C17 N6 C18 C20 . . . . -178.3(5) ?
C17 N6 C19 C22 . . . . 178.1(4) ?
C18 N6 C17 C16 . . . . -89.0(5) ?
C18 N6 C19 C22 . . . . -1.9(7) ?
C18 C20 C21 C22 . . . . -1.9(7) ?
C18 C20 C21 C23 . . . . 178.5(5) ?
C19 N6 C17 C16 . . . . 91.0(5) ?
C19 N6 C18 C20 . . . . 1.6(7) ?
C20 C21 C22 C19 . . . . 1.7(7) ?
C20 C21 C23 C24 . . . . 168.4(5) ?
C21 C23 C24 C25 . . . . -179.0(4) ?
C22 C21 C23 C24 . . . . -11.1(8) ?
C23 C21 C22 C19 . . . . -178.8(5) ?
C23 C24 C25 C27 . . . . -5.8(8) ?
C23 C24 C25 C30 . . . . 171.8(5) ?
C24 C25 C27 C26 . . . . -179.8(5) ?
C24 C25 C30 C29 . . . . -177.8(5) ?
C26 C28 C29 C30 . . . . 2.6(8) ?
C27 C25 C30 C29 . . . . -0.1(7) ?
C27 C26 C28 N3 . . . . -179.4(5) ?
C27 C26 C28 C29 . . . . -0.2(7) ?
C28 C26 C27 C25 . . . . -2.4(8) ?
C28 C29 C30 C25 . . . . -2.5(8) ?
C30 C25 C27 C26 . . . . 2.5(7) ?
C31 N3 C28 C26 . . . . -1.8(8) ?
C31 N3 C28 C29 . . . . 179.1(5) ?
C32 N3 C28 C26 . . . . 176.0(5) ?
C32 N3 C28 C29 . . . . -3.1(8) ?
N4 C34 C37 C38 . . . . 0.6(7) ?
N4 C35 C36 C38 . . . . -0.2(8) ?
N5 C45 C46 C42 . . . . -179.6(5) ?
C33 N4 C34 C37 . . . . 180.0(4) ?
C33 N4 C35 C36 . . . . 179.9(4) ?
C34 N4 C33 C33 . . . 2_666 -83.7(6) ?
C34 N4 C35 C36 . . . . -2.0(8) ?
C34 C37 C38 C36 . . . . -2.7(7) ?
C34 C37 C38 C39 . . . . 176.9(4) ?
C35 N4 C33 C33 . . . 2_666 94.4(6) ?
C35 N4 C34 C37 . . . . 1.8(7) ?
C35 C36 C38 C37 . . . . 2.5(8) ?
C35 C36 C38 C39 . . . . -177.1(5) ?
C36 C38 C39 C40 . . . . -175.0(5) ?
C37 C38 C39 C40 . . . . 5.4(7) ?
C38 C39 C40 C41 . . . . -177.4(5) ?
C39 C40 C41 C42 . . . . -172.5(5) ?
C39 C40 C41 C43 . . . . 8.1(8) ?
C40 C41 C42 C46 . . . . -179.2(5) ?
C40 C41 C43 C44 . . . . 179.3(5) ?
C41 C42 C46 C45 . . . . -0.3(9) ?
C41 C43 C44 C45 . . . . 0.1(8) ?
C42 C41 C43 C44 . . . . -0.2(7) ?
C43 C41 C42 C46 . . . . 0.3(8) ?
C43 C44 C45 N5 . . . . 179.6(5) ?
C43 C44 C45 C46 . . . . -0.1(7) ?
C44 C45 C46 C42 . . . . 0.2(8) ?
C47 N5 C45 C44 . . . . -177.2(5) ?
C47 N5 C45 C46 . . . . 2.5(8) ?
C48 N5 C45 C44 . . . . -5.3(8) ?
C48 N5 C45 C46 . . . . 174.5(5) ?

loop_
_platon_squeeze_void_nr
_platon_squeeze_void_average_x
_platon_squeeze_void_average_y
_platon_squeeze_void_average_z
_platon_squeeze_void_volume
_platon_squeeze_void_count_electrons
_platon_squeeze_void_content
1 0.314 0.201 0.488 29 10 '1 H2O'
2 0.686 0.799 0.512 29 10 '1 H2O'

_cod_database_fobs_code 1563166
